data_1535606
loop_
_publ_author_name
'Brylev, K.A.'
'Sekar, P.'
'Fedorov, V.E.'
'Naumov, N.G.'
'Ibers, J.A.'

_publ_section_title
;
 Reactions of transition-metal cations with (Re6 Te8 (C N)6)(4-) :
 syntheses and structures of (Zn (N H3)4)2 (Re6 Te8 (C N)6), ((Co (N
 H3)5)2 Re6 Te8 (C N)6) * 4(H2 O) and ((Ni (N H3)5)2 Re6 Te8 (C N)6) *
 4(H2 O)
;
_journal_name_full 'Inorganica Chimica Acta'
_journal_page_first 728
_journal_page_last 732
_journal_volume 357
_journal_year 2004
_chemical_formula_sum 'C6 H38 Co2 N16 O4 Re6 Te8'
_chemical_name_systematic '(Co (N H3)5)2 (Te8 (Re (C N))6) (H2 O)4'
_space_group_IT_number 15
_symmetry_space_group_name_Hall '-C 2yc'
_symmetry_space_group_name_H-M 'C 1 2/c 1'
_cell_angle_alpha 90
_cell_angle_beta 110.958
_cell_angle_gamma 90
_cell_formula_units_Z 4
_cell_length_a 20.808
_cell_length_b 22.027
_cell_length_c 10.3708
_cell_volume 4438.863
_citation_journal_id_ASTM ICHAA3
_cod_data_source_file Brylev_ICHAA3_2004_1040.cif
_cod_data_source_block C6H38Co2N16O4Re6Te8
_cod_database_code 1535606

loop_
_symmetry_equiv_pos_as_xyz
x,y,z
-x,y,-z+1/2
-x,-y,-z
x,-y,z-1/2
x+1/2,y+1/2,z
-x+1/2,y+1/2,-z+1/2
-x+1/2,-y+1/2,-z
x+1/2,-y+1/2,z-1/2

loop_
_atom_site_label
_atom_site_type_symbol
_atom_site_fract_x
_atom_site_fract_y
_atom_site_fract_z
_atom_site_occupancy
_atom_site_U_iso_or_equiv
N3 N-1 0.3582 0.3709 -0.0674 1 0.0
C2 C 0.3837 0.0761 0.0018 1 0.0
N1 N-1 0.3218 0.1908 0.4848 1 0.0
H11 H+1 0.257 0.1017 0.2742 1 0.0
H9 H+1 0.1485 0.0544 0.5013 1 0.0
H7 H+1 0.1917 0.0571 0.6504 1 0.0
C1 C 0.3654 0.1979 0.4418 1 0.0
H3 H+1 0.3002 0.1792 0.7593 1 0.0
Te2 Te-2 0.43774 0.32516 0.34727 1 0.0
N5 N-3 0.1645 0.172 0.3934 1 0.0
H4 H+1 0.1633 0.1728 0.3048 1 0.0
H13 H+1 0.3472 0.0642 0.7201 1 0.0
Re1 Re+3 0.437789 0.202654 0.3463 1 0.0
C3 C 0.388 0.333 -0.0022 1 0.0
H8 H+1 0.2104 0.0152 0.5573 1 0.0
H6 H+1 0.126 0.1534 0.396 1 0.0
N4 N-3 0.2559 0.1738 0.7017 1 0.0
Te3 Te-2 0.43977 0.07988 0.34881 1 0.0
Re2 Re+3 0.446338 0.14239 0.12993 1 0.0
N7 N-3 0.253 0.0746 0.3371 1 0.0
N2 N-1 0.3461 0.0414 -0.0656 1 0.0
N6 N-3 0.1922 0.0521 0.5637 1 0.0
Te1 Te-2 0.33038 0.20364 0.10508 1 0.0
Re3 Re+3 0.446757 0.263985 0.12939 1 0.0
H2 H+1 0.2357 0.2106 0.6747 1 0.0
Co1 Co+2 0.25428 0.12277 0.52115 1 0.0
Te4 Te-2 0.54382 0.20312 0.58973 1 0.0
H14 H+1 0.3847 0.0988 0.6462 1 0.0
H1 H+1 0.2324 0.153 0.7465 1 0.0
O1 O-2 0.2036 0.0702 -0.1201 1 0.0
H12 H+1 0.2127 0.0539 0.3001 1 0.0
H15 H+1 0.3508 0.0404 0.5888 1 0.0
H5 H+1 0.1663 0.2107 0.4253 1 0.0
N8 N-3 0.3478 0.0746 0.6356 1 0.0
H10 H+1 0.2888 0.048 0.3599 1 0.0
